data_9007488
loop_
_publ_author_name
'Lajzerowicz, J.'

_publ_section_title
;
 Etude par diffraction des rayons X et absorption infra-rouge
 de la barysilite, MnPb8.3Si2O7, et de composes isomorphes
;
_journal_name_full 'Acta Crystallographica'
_journal_page_first 357
_journal_page_last 363
_journal_paper_doi 10.1107/S0365110X66000847
_journal_volume 20
_journal_year 1965
_chemical_formula_sum 'Mn O21 Pb8 Si6'
_chemical_name_mineral Barysilite
_space_group_IT_number 167
_symmetry_space_group_name_Hall '-R 3 2"c'
_symmetry_space_group_name_H-M 'R -3 c :H'
_cell_angle_alpha 90
_cell_angle_beta 90
_cell_angle_gamma 120
_cell_length_a 9.821
_cell_length_b 9.821
_cell_length_c 38.38
_cell_formula_units_Z 6
_cell_volume 3205.878
_database_code_amcsd 0009300
_exptl_crystal_density_diffrn 6.890
_cod_original_sg_symbol_H-M 'R -3 c'
_cod_original_formula_sum 'Pb8 Mn Si6 O21'
_cod_database_code 9007488

loop_
_space_group_symop_operation_xyz
x,y,z
2/3+x,1/3+y,1/3+z
1/3+x,2/3+y,2/3+z
x,x-y,1/2+z
2/3+x,1/3+x-y,5/6+z
1/3+x,2/3+x-y,1/6+z
y,x,1/2-z
2/3+y,1/3+x,5/6-z
1/3+y,2/3+x,1/6-z
-x+y,y,1/2+z
2/3-x+y,1/3+y,5/6+z
1/3-x+y,2/3+y,1/6+z
-x,-x+y,1/2-z
2/3-x,1/3-x+y,5/6-z
1/3-x,2/3-x+y,1/6-z
-y,-x,1/2+z
2/3-y,1/3-x,5/6+z
1/3-y,2/3-x,1/6+z
x-y,-y,1/2-z
2/3+x-y,1/3-y,5/6-z
1/3+x-y,2/3-y,1/6-z
y,-x+y,-z
2/3+y,1/3-x+y,1/3-z
1/3+y,2/3-x+y,2/3-z
-x+y,-x,z
2/3-x+y,1/3-x,1/3+z
1/3-x+y,2/3-x,2/3+z
-x,-y,-z
2/3-x,1/3-y,1/3-z
1/3-x,2/3-y,2/3-z
-y,x-y,z
2/3-y,1/3+x-y,1/3+z
1/3-y,2/3+x-y,2/3+z
x-y,x,-z
2/3+x-y,1/3+x,1/3-z
1/3+x-y,2/3+x,2/3-z

loop_
_atom_site_label
_atom_site_fract_x
_atom_site_fract_y
_atom_site_fract_z
_atom_site_U_iso_or_equiv
Pb1 0.25600 0.23600 0.03930 0.00633
Pb2 0.00000 0.00000 0.16290 0.01140
Mn 0.00000 0.00000 0.25000 0.00380
Si 0.68000 0.68000 0.04300 0.13932
O1 0.61000 0.00000 0.25000 0.00253
O2 0.79000 0.83000 0.01900 -0.00127
O3 0.73000 0.55000 0.05000 0.00380
O4 0.52000 0.60000 0.02300 0.01013

loop_
_cod_related_entry_id
_cod_related_entry_database
_cod_related_entry_code
1 AMCSD 0009300
